data_7050766
loop_
_publ_author_name
'Pal, Pankaj K.'
'Drew, Michael G. B.'
'Datta, Dipankar'

_publ_section_title
;
 Two simple precursor 2,2'-bisoxazoline complexes of ruthenium
;
_journal_issue 1
_journal_name_full 'New Journal of Chemistry'
_journal_page_first 24
_journal_paper_doi 10.1039/b109294b
_journal_volume 26
_journal_year 2002
_chemical_formula_sum 'C13 H23 Cl3 N3 O3 Ru'
_chemical_formula_weight 476.76
_chemical_name_systematic
;
?
;
_space_group_IT_number 19
_symmetry_cell_setting orthorhombic
_symmetry_space_group_name_Hall 'P 2ac 2ab'
_symmetry_space_group_name_H-M 'P 21 21 21'
_atom_sites_solution_hydrogens geom
_atom_sites_solution_primary direct
_atom_sites_solution_secondary difmap
_audit_creation_method SHELXL-97
_cell_angle_alpha 90.00
_cell_angle_beta 90.00
_cell_angle_gamma 90.00
_cell_formula_units_Z 4
_cell_length_a 8.607(14)
_cell_length_b 14.48(2)
_cell_length_c 15.73(2)
_cell_measurement_temperature 293(2)
_cell_volume 1960(5)
_computing_cell_refinement XDS
_computing_data_collection 'XDS (Kabsch, 1991)'
_computing_data_reduction XDS
_computing_molecular_graphics PLATON(Spek,1994)
_computing_structure_refinement 'SHELXL-93 (Sheldrick, 1993)'
_computing_structure_solution 'SHELXS-86 (Sheldrick, 1990)'
_diffrn_ambient_temperature 293(2)
_diffrn_measurement_device 'Marresearch Image Plate'
_diffrn_measurement_method '95 frames at 2^o intervals, counting time 2 min.'
_diffrn_radiation_monochromator graphite
_diffrn_radiation_source 'fine-focus sealed tube'
_diffrn_radiation_type MoK\a
_diffrn_radiation_wavelength 0.71073
_diffrn_reflns_av_R_equivalents 0.0000
_diffrn_reflns_av_sigmaI/netI 0.0595
_diffrn_reflns_limit_h_max 10
_diffrn_reflns_limit_h_min 0
_diffrn_reflns_limit_k_max 17
_diffrn_reflns_limit_k_min 0
_diffrn_reflns_limit_l_max 19
_diffrn_reflns_limit_l_min 0
_diffrn_reflns_number 2046
_diffrn_reflns_theta_max 26.15
_diffrn_reflns_theta_min 2.75
_exptl_absorpt_coefficient_mu 1.223
_exptl_absorpt_correction_type none
_exptl_crystal_density_diffrn 1.615
_exptl_crystal_density_method 'not measured'
_exptl_crystal_F_000 964
_refine_diff_density_max 1.255
_refine_diff_density_min -0.929
_refine_diff_density_rms 0.132
_refine_ls_abs_structure_details 'Flack H D (1983), Acta Cryst. A39, 876-881'
_refine_ls_abs_structure_Flack 0.17(12)
_refine_ls_extinction_coef 0.0013(14)
_refine_ls_extinction_expression Fc^*^=kFc[1+0.001xFc^2^\l^3^/sin(2\q)]^-1/4^
_refine_ls_extinction_method SHELXL
_refine_ls_goodness_of_fit_ref 0.910
_refine_ls_hydrogen_treatment mixed
_refine_ls_matrix_type full
_refine_ls_number_parameters 215
_refine_ls_number_reflns 2046
_refine_ls_number_restraints 0
_refine_ls_restrained_S_all 0.910
_refine_ls_R_factor_all 0.0994
_refine_ls_R_factor_gt 0.0581
_refine_ls_shift/su_max 0.000
_refine_ls_shift/su_mean 0.000
_refine_ls_structure_factor_coef Fsqd
_refine_ls_weighting_details 'w=1/[\s^2^(Fo^2^)+(0.1565P)^2^+0.0000P] where P=(Fo^2^+2Fc^2^)/3'
_refine_ls_weighting_scheme calc
_refine_ls_wR_factor_gt 0.1598
_refine_ls_wR_factor_ref 0.1835
_reflns_number_gt 1462
_reflns_number_total 2046
_reflns_threshold_expression >2sigma(I)
_cod_data_source_file b109294b.txt
_cod_data_source_block Ru(1a)(dmf)Cl3
_cod_depositor_comments
;
The following automatic conversions were performed:

'_refine_ls_weighting_scheme' value 'calc
w=1/[\s^2^(Fo^2^)+(0.1565P)^2^+0.0000P] where P=(Fo^2^+2Fc^2^)/3' was
changed to 'calc'. New tag '_refine_ls_weighting_details' was
created. The value of the new tag was set to
'w=1/[\s^2^(Fo^2^)+(0.1565P)^2^+0.0000P] where P=(Fo^2^+2Fc^2^)/3'.

Automatic conversion script
Id: cif_fix_values 3143 2015-03-26 13:38:13Z robertas 
;
_cod_original_sg_symbol_H-M P212121
_cod_database_code 7050766

loop_
_symmetry_equiv_pos_as_xyz
'x, y, z'
'-x, y+1/2, -z+1/2'
'x+1/2, -y+1/2, -z'
'-x+1/2, -y, z+1/2'

loop_
_atom_site_label
_atom_site_type_symbol
_atom_site_fract_x
_atom_site_fract_y
_atom_site_fract_z
_atom_site_U_iso_or_equiv
_atom_site_adp_type
_atom_site_occupancy
_atom_site_calc_flag
_atom_site_refinement_flags
_atom_site_disorder_assembly
_atom_site_disorder_group
Ru1 Ru 0.13663(11) 0.02006(7) 0.90168(6) 0.0385(3) Uani 1 d . . .
Cl2 Cl -0.0897(4) 0.0153(3) 0.9871(2) 0.0587(8) Uani 1 d . . .
Cl3 Cl 0.2948(4) 0.0306(3) 1.0215(2) 0.0564(9) Uani 1 d . . .
Cl4 Cl -0.0116(4) 0.0047(2) 0.7768(2) 0.0543(8) Uani 1 d . . .
N1 N 0.3319(11) 0.0326(8) 0.8266(7) 0.047(3) Uani 1 d . . .
C2 C 0.4527(17) -0.0266(11) 0.7889(8) 0.058(3) Uani 1 d . . .
C3 C 0.5533(19) 0.0378(12) 0.7360(14) 0.097(7) Uani 1 d . . .
H3A H 0.6614 0.0344 0.7531 0.116 Uiso 1 calc R . .
H3B H 0.5452 0.0236 0.6759 0.116 Uiso 1 calc R . .
O4 O 0.4857(12) 0.1300(7) 0.7555(8) 0.074(3) Uani 1 d . . .
C5 C 0.3647(17) 0.1182(9) 0.8024(9) 0.049(3) Uani 1 d . . .
C6 C 0.2604(16) 0.1873(10) 0.8363(9) 0.052(3) Uani 1 d . . .
O7 O 0.2724(14) 0.2754(7) 0.8160(8) 0.069(3) Uani 1 d . . .
C8 C 0.1504(17) 0.3219(9) 0.8704(11) 0.062(4) Uani 1 d . . .
H8A H 0.0872 0.3634 0.8366 0.074 Uiso 1 calc R . .
H8B H 0.1985 0.3568 0.9160 0.074 Uiso 1 calc R . .
C9 C 0.0520(15) 0.2432(8) 0.9062(10) 0.044(3) Uani 1 d . . .
N10 N 0.1475(12) 0.1607(6) 0.8826(7) 0.042(2) Uani 1 d . . .
C21 C 0.5473(18) -0.0755(14) 0.8591(11) 0.084(6) Uani 1 d . . .
H21A H 0.6121 -0.0313 0.8875 0.101 Uiso 1 calc R . .
H21B H 0.6110 -0.1226 0.8339 0.101 Uiso 1 calc R . .
H21C H 0.4775 -0.1032 0.8993 0.101 Uiso 1 calc R . .
C22 C 0.371(2) -0.1012(11) 0.7329(11) 0.079(5) Uani 1 d . . .
H22A H 0.3033 -0.1378 0.7677 0.095 Uiso 1 calc R . .
H22B H 0.4480 -0.1402 0.7072 0.095 Uiso 1 calc R . .
H22C H 0.3113 -0.0713 0.6892 0.095 Uiso 1 calc R . .
C91 C 0.0295(19) 0.2500(12) 1.0023(11) 0.070(4) Uani 1 d . . .
H91A H -0.0130 0.1931 1.0233 0.084 Uiso 1 calc R . .
H91B H -0.0405 0.2998 1.0149 0.084 Uiso 1 calc R . .
H91C H 0.1279 0.2615 1.0290 0.084 Uiso 1 calc R . .
C92 C -0.1025(17) 0.2331(11) 0.8592(10) 0.061(4) Uani 1 d . . .
H92A H -0.0842 0.2335 0.7990 0.073 Uiso 1 calc R . .
H92B H -0.1695 0.2836 0.8739 0.073 Uiso 1 calc R . .
H92C H -0.1509 0.1759 0.8751 0.073 Uiso 1 calc R . .
O31 O 0.1483(11) -0.1251(5) 0.9102(6) 0.050(2) Uani 1 d . . .
C32 C 0.0242(19) -0.1715(9) 0.9026(11) 0.060(4) Uani 1 d . . .
H32 H -0.0705 -0.1410 0.8977 0.073 Uiso 1 calc R . .
N33 N 0.0280(18) -0.2627(7) 0.9015(10) 0.067(3) Uani 1 d . . .
C34 C 0.171(3) -0.3148(12) 0.9111(17) 0.108(8) Uani 1 d . . .
H34A H 0.2554 -0.2806 0.8870 0.129 Uiso 1 calc R . .
H34B H 0.1609 -0.3730 0.8824 0.129 Uiso 1 calc R . .
H34C H 0.1903 -0.3254 0.9704 0.129 Uiso 1 calc R . .
C35 C -0.120(3) -0.3139(10) 0.8885(11) 0.080(5) Uani 1 d . . .
H35A H -0.2058 -0.2723 0.8949 0.097 Uiso 1 calc R . .
H35B H -0.1278 -0.3624 0.9299 0.097 Uiso 1 calc R . .
H35C H -0.1211 -0.3400 0.8324 0.097 Uiso 1 calc R . .

loop_
_atom_site_aniso_label
_atom_site_aniso_U_11
_atom_site_aniso_U_22
_atom_site_aniso_U_33
_atom_site_aniso_U_23
_atom_site_aniso_U_13
_atom_site_aniso_U_12
Ru1 0.0397(5) 0.0305(5) 0.0452(5) 0.0010(4) 0.0018(4) -0.0007(4)
Cl2 0.0596(17) 0.0506(18) 0.0659(19) -0.0017(17) 0.0246(16) -0.0046(16)
Cl3 0.0736(19) 0.0458(19) 0.0497(17) 0.0018(15) -0.0162(16) -0.0006(16)
Cl4 0.0491(15) 0.058(2) 0.0563(17) -0.0031(15) -0.0112(14) -0.0041(14)
N1 0.042(5) 0.050(7) 0.049(6) -0.005(5) 0.003(4) 0.004(5)
C2 0.073(9) 0.057(8) 0.043(7) -0.002(7) -0.007(6) 0.003(8)
C3 0.069(10) 0.090(15) 0.131(17) -0.013(12) 0.040(11) 0.020(9)
O4 0.058(6) 0.071(7) 0.094(9) 0.001(6) 0.036(6) -0.015(5)
C5 0.042(6) 0.051(7) 0.056(8) -0.001(6) 0.003(7) -0.002(6)
C6 0.055(8) 0.053(8) 0.050(8) 0.011(6) 0.001(7) -0.008(6)
O7 0.087(7) 0.043(6) 0.076(7) 0.020(5) 0.010(6) -0.015(5)
C8 0.052(7) 0.040(7) 0.093(11) 0.013(7) -0.007(8) -0.004(6)
C9 0.055(7) 0.027(6) 0.050(7) 0.004(5) 0.000(7) 0.002(5)
N10 0.042(5) 0.026(5) 0.059(7) 0.006(4) -0.010(5) 0.002(4)
C21 0.057(9) 0.125(16) 0.072(11) -0.038(10) -0.020(8) 0.048(10)
C22 0.068(9) 0.083(11) 0.087(12) -0.037(9) -0.010(11) 0.002(9)
C91 0.077(10) 0.066(9) 0.067(9) -0.019(7) -0.010(9) 0.028(8)
C92 0.049(7) 0.068(10) 0.066(9) 0.008(8) -0.010(7) 0.009(7)
O31 0.056(5) 0.030(4) 0.065(6) -0.005(4) 0.000(6) -0.002(4)
C32 0.075(9) 0.037(7) 0.069(9) -0.004(7) 0.012(9) -0.001(6)
N33 0.102(10) 0.034(6) 0.066(8) 0.009(6) 0.012(8) -0.004(6)
C34 0.13(2) 0.046(10) 0.15(2) -0.004(12) -0.008(17) 0.016(10)
C35 0.128(15) 0.042(8) 0.071(10) 0.000(7) 0.002(12) -0.024(10)

loop_
_atom_type_symbol
_atom_type_description
_atom_type_scat_dispersion_real
_atom_type_scat_dispersion_imag
_atom_type_scat_source
C C 0.0033 0.0016 'International Tables Vol C Tables 4.2.6.8 and 6.1.1.4'
H H 0.0000 0.0000 'International Tables Vol C Tables 4.2.6.8 and 6.1.1.4'
N N 0.0061 0.0033 'International Tables Vol C Tables 4.2.6.8 and 6.1.1.4'
O O 0.0106 0.0060 'International Tables Vol C Tables 4.2.6.8 and 6.1.1.4'
Ru Ru -1.2594 0.8363 'International Tables Vol C Tables 4.2.6.8 and 6.1.1.4'
Cl Cl 0.1484 0.1585 'International Tables Vol C Tables 4.2.6.8 and 6.1.1.4'

loop_
_geom_angle_atom_site_label_1
_geom_angle_atom_site_label_2
_geom_angle_atom_site_label_3
_geom_angle
_geom_angle_site_symmetry_1
_geom_angle_site_symmetry_3
_geom_angle_publ_flag
N10 Ru1 N1 78.0(4) . . ?
N10 Ru1 O31 172.9(4) . . ?
N1 Ru1 O31 94.9(4) . . ?
N10 Ru1 Cl3 91.5(3) . . ?
N1 Ru1 Cl3 89.0(3) . . ?
O31 Ru1 Cl3 89.2(3) . . ?
N10 Ru1 Cl4 89.8(3) . . ?
N1 Ru1 Cl4 88.4(3) . . ?
O31 Ru1 Cl4 89.1(3) . . ?
Cl3 Ru1 Cl4 176.73(13) . . ?
N10 Ru1 Cl2 98.6(3) . . ?
N1 Ru1 Cl2 176.6(3) . . ?
O31 Ru1 Cl2 88.5(3) . . ?
Cl3 Ru1 Cl2 91.34(18) . . ?
Cl4 Ru1 Cl2 91.43(17) . . ?
C5 N1 C2 106.2(12) . . ?
C5 N1 Ru1 114.8(9) . . ?
C2 N1 Ru1 139.0(9) . . ?
N1 C2 C3 105.4(13) . . ?
N1 C2 C21 110.6(11) . . ?
C3 C2 C21 111.9(14) . . ?
N1 C2 C22 108.1(12) . . ?
C3 C2 C22 111.8(15) . . ?
C21 C2 C22 108.9(14) . . ?
O4 C3 C2 102.4(12) . . ?
C5 O4 C3 108.4(12) . . ?
O4 C5 N1 117.4(12) . . ?
O4 C5 C6 128.4(12) . . ?
N1 C5 C6 114.1(12) . . ?
N10 C6 O7 119.3(13) . . ?
N10 C6 C5 118.4(12) . . ?
O7 C6 C5 122.1(13) . . ?
C6 O7 C8 103.9(11) . . ?
O7 C8 C9 105.1(10) . . ?
N10 C9 C91 111.5(11) . . ?
N10 C9 C92 106.4(11) . . ?
C91 C9 C92 112.0(13) . . ?
N10 C9 C8 101.5(11) . . ?
C91 C9 C8 112.7(14) . . ?
C92 C9 C8 112.1(12) . . ?
C6 N10 C9 108.7(10) . . ?
C6 N10 Ru1 114.6(9) . . ?
C9 N10 Ru1 136.7(9) . . ?
C32 O31 Ru1 118.8(9) . . ?
O31 C32 N33 120.6(14) . . ?
C32 N33 C34 122.7(15) . . ?
C32 N33 C35 118.6(14) . . ?
C34 N33 C35 118.7(13) . . ?

loop_
_geom_bond_atom_site_label_1
_geom_bond_atom_site_label_2
_geom_bond_distance
_geom_bond_site_symmetry_2
_geom_bond_publ_flag
Ru1 N10 2.061(9) . ?
Ru1 N1 2.063(10) . ?
Ru1 O31 2.109(8) . ?
Ru1 Cl3 2.330(4) . ?
Ru1 Cl4 2.353(4) . ?
Ru1 Cl2 2.367(4) . ?
N1 C5 1.326(16) . ?
N1 C2 1.472(17) . ?
C2 C3 1.52(2) . ?
C2 C21 1.54(2) . ?
C2 C22 1.561(19) . ?
C3 O4 1.489(18) . ?
O4 C5 1.288(18) . ?
C5 C6 1.446(19) . ?
C6 N10 1.274(17) . ?
C6 O7 1.319(17) . ?
O7 C8 1.513(18) . ?
C8 C9 1.528(18) . ?
C9 N10 1.496(15) . ?
C9 C91 1.53(2) . ?
C9 C92 1.53(2) . ?
O31 C32 1.267(18) . ?
C32 N33 1.321(17) . ?
N33 C34 1.45(2) . ?
N33 C35 1.49(2) . ?
